data_2222537
loop_
_publ_author_name
'Li, Yu-Feng'
'Jian, Fang-Fang'

_publ_section_title
;
 2,2'-[(Biphenyl-4,4'-diyl)di(ethene-1,2-diyl)]dibenzenesulfonic
 acid--4-methylpiperidine--water (1/2/2)
;
_journal_coeditor_code AT2832
_journal_issue 8
_journal_name_full 'Acta Crystallographica Section E'
_journal_page_first o1931
_journal_paper_doi 10.1107/S1600536809026932
_journal_volume 65
_journal_year 2009
_chemical_formula_iupac 'C28 H22 O6 S2, 2(C6 H13 N1), 2(H2 O1)'
_chemical_formula_moiety 'C28 H22 O6 S2, 2C6 H13 N1, 2H2 O1'
_chemical_formula_sum 'C40 H52 N2 O8 S2'
_chemical_formula_weight 752.96
_chemical_name_systematic
;
2,2'-[(Biphenyl-4,4'-diyl)di(ethene-1,2-diyl)]dibenzenesulfonic
acid--4-methylpiperidine--water (1/2/2)
;
_space_group_IT_number 14
_symmetry_cell_setting monoclinic
_symmetry_space_group_name_Hall '-P 2ybc'
_symmetry_space_group_name_H-M 'P 1 21/c 1'
_atom_sites_solution_hydrogens geom
_atom_sites_solution_primary direct
_atom_sites_solution_secondary difmap
_audit_creation_method SHELXL-97
_cell_angle_alpha 90.00
_cell_angle_beta 109.76(3)
_cell_angle_gamma 90.00
_cell_formula_units_Z 2
_cell_length_a 14.852(3)
_cell_length_b 9.7240(19)
_cell_length_c 14.765(3)
_cell_measurement_temperature 293(2)
_cell_volume 2006.8(8)
_computing_cell_refinement 'SAINT (Bruker, 1997)'
_computing_data_collection 'SMART (Bruker, 1997)'
_computing_data_reduction 'SAINT (Bruker, 1997)'
_computing_molecular_graphics 'SHELXTL (Sheldrick, 2008)'
_computing_publication_material 'SHELXTL (Sheldrick, 2008)'
_computing_structure_refinement 'SHELXL97 (Sheldrick, 2008)'
_computing_structure_solution 'SHELXS97 (Sheldrick, 2008)'
_diffrn_ambient_temperature 293(2)
_diffrn_measured_fraction_theta_full 0.977
_diffrn_measured_fraction_theta_max 0.977
_diffrn_measurement_device_type 'Bruker SMART CCD area-detector'
_diffrn_measurement_method '\f and \w'
_diffrn_radiation_monochromator graphite
_diffrn_radiation_source 'fine-focus sealed tube'
_diffrn_radiation_type MoK\a
_diffrn_radiation_wavelength 0.71073
_diffrn_reflns_av_R_equivalents 0.0255
_diffrn_reflns_av_sigmaI/netI 0.0881
_diffrn_reflns_limit_h_max 17
_diffrn_reflns_limit_h_min -17
_diffrn_reflns_limit_k_max 0
_diffrn_reflns_limit_k_min -11
_diffrn_reflns_limit_l_max 17
_diffrn_reflns_limit_l_min 0
_diffrn_reflns_number 4436
_diffrn_reflns_theta_full 26.97
_diffrn_reflns_theta_max 26.97
_diffrn_reflns_theta_min 1.46
_exptl_absorpt_coefficient_mu 0.185
_exptl_absorpt_correction_type none
_exptl_crystal_colour yellow
_exptl_crystal_density_diffrn 1.246
_exptl_crystal_density_method 'not measured'
_exptl_crystal_description block
_exptl_crystal_F_000 804
_exptl_crystal_size_max 0.26
_exptl_crystal_size_mid 0.21
_exptl_crystal_size_min 0.18
_refine_diff_density_max 0.335
_refine_diff_density_min -0.266
_refine_ls_extinction_method none
_refine_ls_goodness_of_fit_ref 1.013
_refine_ls_hydrogen_treatment mixed
_refine_ls_matrix_type full
_refine_ls_number_parameters 243
_refine_ls_number_reflns 4264
_refine_ls_number_restraints 1
_refine_ls_restrained_S_all 1.013
_refine_ls_R_factor_all 0.1814
_refine_ls_R_factor_gt 0.0599
_refine_ls_shift/su_max 0.000
_refine_ls_shift/su_mean 0.000
_refine_ls_structure_factor_coef Fsqd
_refine_ls_weighting_details 'calc w=1/[\s^2^(Fo^2^)+(0.0935P)^2^+0.2207P] where P=(Fo^2^+2Fc^2^)/3'
_refine_ls_weighting_scheme calc
_refine_ls_wR_factor_gt 0.1607
_refine_ls_wR_factor_ref 0.2036
_reflns_number_gt 1779
_reflns_number_total 4264
_reflns_threshold_expression I>2\s(I)
_cod_data_source_file at2832.cif
_cod_data_source_block I
_cod_original_cell_volume 2006.8(7)
_cod_original_sg_symbol_H-M 'P 21/c'
_cod_database_code 2222537
_cod_database_fobs_code 2222537

loop_
_symmetry_equiv_pos_as_xyz
'x, y, z'
'-x, y+1/2, -z+1/2'
'-x, -y, -z'
'x, -y-1/2, z-1/2'

loop_
_atom_site_type_symbol
_atom_site_label
_atom_site_fract_x
_atom_site_fract_y
_atom_site_fract_z
_atom_site_U_iso_or_equiv
_atom_site_adp_type
_atom_site_calc_flag
_atom_site_refinement_flags
_atom_site_occupancy
_atom_site_disorder_assembly
_atom_site_disorder_group
S S1 0.16287(7) 0.72108(11) 0.45278(7) 0.0650(4) Uani d . 1 . .
O O1 0.11710(19) 0.6177(3) 0.49284(19) 0.0777(8) Uani d . 1 . .
O O2 0.2213(2) 0.8160(3) 0.5239(2) 0.0963(10) Uani d . 1 . .
H H2A 0.1872 0.8610 0.5464 0.144 Uiso calc R 1 . .
O O3 0.0962(2) 0.7896(3) 0.3708(2) 0.0946(10) Uani d . 1 . .
C C1 0.2421(2) 0.6277(4) 0.4076(2) 0.0547(9) Uani d . 1 . .
C C2 0.2274(3) 0.6354(4) 0.3096(3) 0.0685(11) Uani d . 1 . .
H H2B 0.1789 0.6909 0.2704 0.082 Uiso calc R 1 . .
C C3 0.2841(3) 0.5616(5) 0.2699(3) 0.0813(13) Uani d . 1 . .
H H3B 0.2744 0.5689 0.2045 0.098 Uiso calc R 1 . .
C C4 0.3556(3) 0.4763(5) 0.3275(3) 0.0797(13) Uani d . 1 . .
H H4A 0.3918 0.4229 0.3004 0.096 Uiso calc R 1 . .
C C5 0.3726(3) 0.4712(4) 0.4253(3) 0.0673(11) Uani d . 1 . .
H H5A 0.4222 0.4164 0.4637 0.081 Uiso calc R 1 . .
C C6 0.3174(2) 0.5464(4) 0.4686(2) 0.0549(9) Uani d . 1 . .
C C7 0.3396(2) 0.5464(4) 0.5737(2) 0.0572(10) Uani d . 1 . .
H H7A 0.3073 0.6108 0.5979 0.069 Uiso calc R 1 . .
C C8 0.4005(2) 0.4653(4) 0.6378(3) 0.0593(10) Uani d . 1 . .
H H8A 0.4296 0.3958 0.6143 0.071 Uiso calc R 1 . .
C C9 0.4261(2) 0.4755(4) 0.7428(2) 0.0527(9) Uani d . 1 . .
C C10 0.4910(3) 0.3842(5) 0.8026(3) 0.0808(13) Uani d . 1 . .
H H10A 0.5164 0.3147 0.7752 0.097 Uiso calc R 1 . .
C C11 0.5191(3) 0.3931(5) 0.9011(3) 0.0785(13) Uani d . 1 . .
H H11A 0.5627 0.3292 0.9382 0.094 Uiso calc R 1 . .
C C12 0.4847(2) 0.4936(4) 0.9467(2) 0.0502(9) Uani d . 1 . .
C C13 0.4184(3) 0.5858(4) 0.8868(3) 0.0680(11) Uani d . 1 . .
H H13A 0.3927 0.6548 0.9142 0.082 Uiso calc R 1 . .
C C14 0.3906(3) 0.5760(4) 0.7881(3) 0.0679(11) Uani d . 1 . .
H H14A 0.3466 0.6390 0.7506 0.081 Uiso calc R 1 . .
C C17 0.1822(5) 0.2643(6) 0.1068(3) 0.131(2) Uani d . 1 . .
H H17A 0.1298 0.2262 0.1227 0.196 Uiso calc R 1 . .
H H17B 0.1970 0.3543 0.1346 0.196 Uiso calc R 1 . .
H H17C 0.2372 0.2060 0.1317 0.196 Uiso calc R 1 . .
C C15 0.0653(3) 0.3594(5) -0.0460(4) 0.0913(15) Uani d . 1 . .
H H15A 0.0749 0.4489 -0.0152 0.110 Uiso calc R 1 . .
H H15B 0.0127 0.3150 -0.0327 0.110 Uiso calc R 1 . .
C C16 0.0386(3) 0.3788(6) -0.1540(4) 0.0992(16) Uani d . 1 . .
H H16A 0.0216 0.2909 -0.1863 0.119 Uiso calc R 1 . .
H H16B -0.0163 0.4394 -0.1773 0.119 Uiso calc R 1 . .
N N2 0.1191(3) 0.4378(4) -0.1755(2) 0.0859(11) Uani d . 1 . .
H H2C 0.1167 0.5144 -0.2053 0.103 Uiso calc R 1 . .
C C18 0.2061(4) 0.3503(5) -0.1398(3) 0.0917(14) Uani d . 1 . .
H H18A 0.2582 0.3927 -0.1554 0.110 Uiso calc R 1 . .
H H18B 0.1935 0.2609 -0.1706 0.110 Uiso calc R 1 . .
C C19 0.2335(3) 0.3339(5) -0.0337(3) 0.0815(13) Uani d . 1 . .
H H19A 0.2516 0.4229 -0.0033 0.098 Uiso calc R 1 . .
H H19B 0.2890 0.2741 -0.0111 0.098 Uiso calc R 1 . .
C C20 0.1544(3) 0.2747(4) -0.0032(3) 0.0777(12) Uani d . 1 . .
H H20A 0.1410 0.1815 -0.0297 0.093 Uiso calc R 1 . .
O O1W -0.0458(3) 0.4739(4) 0.3645(2) 0.0939(11) Uani d . 1 . .
H H2 -0.082(3) 0.537(4) 0.380(3) 0.074(16) Uiso d D 1 . .
H H1 0.009(3) 0.512(7) 0.410(4) 0.17(3) Uiso d D 1 . .

loop_
_atom_site_aniso_label
_atom_site_aniso_U_11
_atom_site_aniso_U_22
_atom_site_aniso_U_33
_atom_site_aniso_U_12
_atom_site_aniso_U_13
_atom_site_aniso_U_23
S1 0.0645(6) 0.0621(6) 0.0658(6) 0.0026(6) 0.0188(5) 0.0124(6)
O1 0.0773(18) 0.080(2) 0.090(2) 0.0010(15) 0.0466(16) 0.0174(16)
O2 0.101(2) 0.0657(19) 0.117(2) 0.0039(17) 0.0292(19) -0.0220(18)
O3 0.090(2) 0.108(2) 0.0765(19) 0.0237(19) 0.0168(16) 0.0307(18)
C1 0.048(2) 0.056(2) 0.054(2) -0.0167(18) 0.0110(17) 0.0052(18)
C2 0.061(2) 0.084(3) 0.054(2) -0.018(2) 0.010(2) 0.009(2)
C3 0.085(3) 0.105(4) 0.055(3) -0.030(3) 0.025(2) -0.006(3)
C4 0.077(3) 0.096(3) 0.076(3) -0.024(3) 0.039(2) -0.019(3)
C5 0.055(2) 0.085(3) 0.064(3) -0.007(2) 0.022(2) -0.001(2)
C6 0.050(2) 0.060(2) 0.058(2) -0.0139(18) 0.0220(18) 0.0004(18)
C7 0.056(2) 0.061(2) 0.055(2) 0.0001(19) 0.0205(19) 0.0048(18)
C8 0.053(2) 0.067(3) 0.060(2) 0.0047(19) 0.0217(18) 0.003(2)
C9 0.048(2) 0.059(2) 0.053(2) 0.0041(18) 0.0196(17) 0.0057(19)
C10 0.094(3) 0.086(3) 0.063(3) 0.044(3) 0.027(2) 0.006(2)
C11 0.091(3) 0.084(3) 0.057(3) 0.045(3) 0.021(2) 0.012(2)
C12 0.0452(19) 0.053(2) 0.0534(19) 0.0041(18) 0.0180(17) 0.0099(19)
C13 0.070(3) 0.070(3) 0.061(3) 0.028(2) 0.017(2) 0.001(2)
C14 0.063(2) 0.073(3) 0.059(3) 0.025(2) 0.009(2) 0.011(2)
C17 0.210(7) 0.108(4) 0.075(3) 0.012(4) 0.051(4) 0.012(3)
C15 0.091(3) 0.081(3) 0.123(4) -0.013(3) 0.065(3) 0.010(3)
C16 0.075(3) 0.100(4) 0.100(4) -0.001(3) 0.001(3) 0.000(3)
N2 0.106(3) 0.077(2) 0.075(2) -0.001(2) 0.032(2) 0.020(2)
C18 0.108(4) 0.088(3) 0.096(4) 0.005(3) 0.057(3) -0.003(3)
C19 0.075(3) 0.077(3) 0.086(3) 0.016(2) 0.019(2) -0.010(2)
C20 0.114(4) 0.055(2) 0.066(3) -0.001(3) 0.033(2) 0.001(2)
O1W 0.108(3) 0.106(3) 0.068(2) 0.000(2) 0.030(2) 0.0108(19)

loop_
_atom_type_symbol
_atom_type_description
_atom_type_scat_dispersion_real
_atom_type_scat_dispersion_imag
_atom_type_scat_source
C C 0.0033 0.0016 'International Tables Vol C Tables 4.2.6.8 and 6.1.1.4'
H H 0.0000 0.0000 'International Tables Vol C Tables 4.2.6.8 and 6.1.1.4'
N N 0.0061 0.0033 'International Tables Vol C Tables 4.2.6.8 and 6.1.1.4'
O O 0.0106 0.0060 'International Tables Vol C Tables 4.2.6.8 and 6.1.1.4'
S S 0.1246 0.1234 'International Tables Vol C Tables 4.2.6.8 and 6.1.1.4'

loop_
_geom_angle_atom_site_label_1
_geom_angle_atom_site_label_2
_geom_angle_atom_site_label_3
_geom_angle_site_symmetry_1
_geom_angle_site_symmetry_3
_geom_angle
_geom_angle_publ_flag
O3 S1 O2 . . 112.82(19) ?
O3 S1 O1 . . 112.34(19) ?
O2 S1 O1 . . 113.35(19) ?
O3 S1 C1 . . 105.87(18) ?
O2 S1 C1 . . 106.64(17) ?
O1 S1 C1 . . 105.03(16) ?
S1 O2 H2A . . 109.5 ?
C2 C1 C6 . . 120.2(4) ?
C2 C1 S1 . . 118.1(3) ?
C6 C1 S1 . . 121.7(3) ?
C3 C2 C1 . . 120.8(4) ?
C3 C2 H2B . . 119.6 ?
C1 C2 H2B . . 119.6 ?
C2 C3 C4 . . 120.0(4) ?
C2 C3 H3B . . 120.0 ?
C4 C3 H3B . . 120.0 ?
C5 C4 C3 . . 119.6(4) ?
C5 C4 H4A . . 120.2 ?
C3 C4 H4A . . 120.2 ?
C4 C5 C6 . . 122.0(4) ?
C4 C5 H5A . . 119.0 ?
C6 C5 H5A . . 119.0 ?
C5 C6 C1 . . 117.3(3) ?
C5 C6 C7 . . 121.5(3) ?
C1 C6 C7 . . 121.2(3) ?
C8 C7 C6 . . 127.4(4) ?
C8 C7 H7A . . 116.3 ?
C6 C7 H7A . . 116.3 ?
C7 C8 C9 . . 125.7(4) ?
C7 C8 H8A . . 117.2 ?
C9 C8 H8A . . 117.2 ?
C14 C9 C10 . . 116.1(3) ?
C14 C9 C8 . . 123.5(3) ?
C10 C9 C8 . . 120.3(3) ?
C11 C10 C9 . . 122.0(4) ?
C11 C10 H10A . . 119.0 ?
C9 C10 H10A . . 119.0 ?
C10 C11 C12 . . 122.1(3) ?
C10 C11 H11A . . 118.9 ?
C12 C11 H11A . . 118.9 ?
C11 C12 C13 . . 116.2(3) ?
C11 C12 C12 . 3_667 123.0(4) ?
C13 C12 C12 . 3_667 120.8(4) ?
C14 C13 C12 . . 121.3(3) ?
C14 C13 H13A . . 119.4 ?
C12 C13 H13A . . 119.4 ?
C13 C14 C9 . . 122.2(3) ?
C13 C14 H14A . . 118.9 ?
C9 C14 H14A . . 118.9 ?
C20 C17 H17A . . 109.5 ?
C20 C17 H17B . . 109.5 ?
H17A C17 H17B . . 109.5 ?
C20 C17 H17C . . 109.5 ?
H17A C17 H17C . . 109.5 ?
H17B C17 H17C . . 109.5 ?
C20 C15 C16 . . 113.0(4) ?
C20 C15 H15A . . 109.0 ?
C16 C15 H15A . . 109.0 ?
C20 C15 H15B . . 109.0 ?
C16 C15 H15B . . 109.0 ?
H15A C15 H15B . . 107.8 ?
N2 C16 C15 . . 109.6(4) ?
N2 C16 H16A . . 109.8 ?
C15 C16 H16A . . 109.8 ?
N2 C16 H16B . . 109.8 ?
C15 C16 H16B . . 109.8 ?
H16A C16 H16B . . 108.2 ?
C16 N2 C18 . . 112.2(4) ?
C16 N2 H2C . . 123.9 ?
C18 N2 H2C . . 123.9 ?
N2 C18 C19 . . 109.3(3) ?
N2 C18 H18A . . 109.8 ?
C19 C18 H18A . . 109.8 ?
N2 C18 H18B . . 109.8 ?
C19 C18 H18B . . 109.8 ?
H18A C18 H18B . . 108.3 ?
C18 C19 C20 . . 113.1(4) ?
C18 C19 H19A . . 109.0 ?
C20 C19 H19A . . 109.0 ?
C18 C19 H19B . . 109.0 ?
C20 C19 H19B . . 109.0 ?
H19A C19 H19B . . 107.8 ?
C15 C20 C19 . . 109.2(3) ?
C15 C20 C17 . . 111.4(4) ?
C19 C20 C17 . . 112.4(4) ?
C15 C20 H20A . . 107.9 ?
C19 C20 H20A . . 107.9 ?
C17 C20 H20A . . 107.9 ?
H2 O1W H1 . . 90(3) ?

loop_
_geom_bond_atom_site_label_1
_geom_bond_atom_site_label_2
_geom_bond_site_symmetry_2
_geom_bond_distance
_geom_bond_publ_flag
S1 O3 . 1.442(3) ?
S1 O2 . 1.446(3) ?
S1 O1 . 1.447(3) ?
S1 C1 . 1.784(4) ?
O2 H2A . 0.8200 ?
C1 C2 . 1.392(5) ?
C1 C6 . 1.417(5) ?
C2 C3 . 1.378(6) ?
C2 H2B . 0.9300 ?
C3 C4 . 1.389(6) ?
C3 H3B . 0.9300 ?
C4 C5 . 1.379(5) ?
C4 H4A . 0.9300 ?
C5 C6 . 1.404(5) ?
C5 H5A . 0.9300 ?
C6 C7 . 1.473(5) ?
C7 C8 . 1.326(5) ?
C7 H7A . 0.9300 ?
C8 C9 . 1.469(5) ?
C8 H8A . 0.9300 ?
C9 C14 . 1.384(5) ?
C9 C10 . 1.387(5) ?
C10 C11 . 1.373(5) ?
C10 H10A . 0.9300 ?
C11 C12 . 1.380(5) ?
C11 H11A . 0.9300 ?
C12 C13 . 1.402(5) ?
C12 C12 3_667 1.488(6) ?
C13 C14 . 1.377(5) ?
C13 H13A . 0.9300 ?
C14 H14A . 0.9300 ?
C17 C20 . 1.537(5) ?
C17 H17A . 0.9600 ?
C17 H17B . 0.9600 ?
C17 H17C . 0.9600 ?
C15 C20 . 1.504(6) ?
C15 C16 . 1.519(6) ?
C15 H15A . 0.9700 ?
C15 H15B . 0.9700 ?
C16 N2 . 1.455(6) ?
C16 H16A . 0.9700 ?
C16 H16B . 0.9700 ?
N2 C18 . 1.487(5) ?
N2 H2C . 0.8600 ?
C18 C19 . 1.488(5) ?
C18 H18A . 0.9700 ?
C18 H18B . 0.9700 ?
C19 C20 . 1.508(6) ?
C19 H19A . 0.9700 ?
C19 H19B . 0.9700 ?
C20 H20A . 0.9800 ?
O1W H2 . 0.90(4) ?
O1W H1 . 0.94(6) ?

loop_
_geom_hbond_atom_site_label_D
_geom_hbond_atom_site_label_H
_geom_hbond_atom_site_label_A
_geom_hbond_site_symmetry_A
_geom_hbond_distance_DH
_geom_hbond_distance_HA
_geom_hbond_distance_DA
_geom_hbond_angle_DHA
_geom_hbond_publ_flag
O1W H1 O1 . 0.94(6) 1.95(6) 2.881(5) 171(6) yes
N2 H2C O1W 3_565 0.8600 2.2300 2.767(4) 120.00 yes
N2 H2C O3 4_575 0.8600 2.2800 2.787(5) 117.00 yes
C2 H2B O3 . 0.9300 2.4200 2.838(5) 107.00 yes
C7 H7A O2 . 0.9300 2.4200 3.103(5) 130.00 yes
